data_7221074
loop_
_publ_author_name
'Roussel, P.'
'Drouard, S.'
'Groult, D.'
'Labbe, P.H.'
'Schlenker, C.'
'Dumas, J.'

_publ_section_title
;
 Crystal structure and electrical properties of K2 P4 W12 O44, the m=6
 member of the series of low-dimensional conductors Kx (P O2)4 (W O3)2m
;
_journal_name_full 'Journal of Materials Chemistry'
_journal_page_first 973
_journal_page_last 978
_journal_volume 9
_journal_year 1999
_chemical_formula_sum 'K1.012 O22 P2 W6'
_chemical_name_systematic 'K1.012 P2 W6 O22'
_space_group_IT_number 11
_symmetry_space_group_name_Hall '-P 2yb'
_symmetry_space_group_name_H-M 'P 1 21/m 1'
_cell_angle_alpha 90
_cell_angle_beta 92.615
_cell_angle_gamma 90
_cell_formula_units_Z 1
_cell_length_a 6.6736
_cell_length_b 5.3543
_cell_length_c 11.9005
_cell_volume 424.791
_citation_journal_id_ASTM JMACEP
_cod_data_source_file Roussel_JMACEP_1999_164.cif
_cod_data_source_block K1.012O22P2W6
_cod_original_cell_volume 424.7913
_cod_database_code 7221074

loop_
_symmetry_equiv_pos_as_xyz
x,y,z
-x,y+1/2,-z
-x,-y,-z
x,-y-1/2,z

loop_
_atom_site_label
_atom_site_type_symbol
_atom_site_fract_x
_atom_site_fract_y
_atom_site_fract_z
_atom_site_occupancy
_atom_site_U_iso_or_equiv
P1 P+5 0.666 0.25 0.40282 1 0.0
O4 O-2 0.1564 0.0004 0.8686 1 0.0
O2 O-2 0.4981 0.25 0.8078 1 0.0
O1 O-2 0.1703 0.25 0.0707 1 0.0
W3 W+5 0.64804 0.25 0.68739 1 0.0
W2 W+5 0.00268 0.25 0.18918 1 0.0
W1 W+5 0.3298 0.25 0.94122 1 0.0
K1 K+1 0.1399 0.25 0.4975 0.506 0.0
O3 O-2 0.5 0.5 0 1 0.0
O8 O-2 0.5454 0.4874 0.3817 1 0.0
O6 O-2 0.8181 0.0014 0.7291 1 0.0
O7 O-2 0.7475 0.25 0.5272 1 0.0
O5 O-2 0.8541 0.25 0.3347 1 0.0
